data_1514288
loop_
_publ_author_name
'Shen, Chengshuo'
'Anger, Emmanuel'
'Srebro, Monika'
'Vanthuyne, Nicolas'
'Deol, Kirandeep K.'
'Jefferson, Jr, Truman D'
'Muller, Gilles'
'Gareth Williams, J. A.'
'Toupet, Lo\"ic'
'Roussel, Christian'
'Autschbach, Jochen'
'R\'eau, R\'egis'
'Crassous, Jeanne'

_publ_section_title
;
 Straightforward access to mono- and bis-cycloplatinated helicenes that
 display circularly polarized phosphorescence using crystallization
 resolution methods.
;
_journal_issue 5
_journal_name_full 'Chemical science (Royal Society of Chemistry : 2010)'
_journal_page_first 1915
_journal_page_last 1927
_journal_paper_doi 10.1039/C3SC53442A
_journal_volume 5
_journal_year 2014
_chemical_formula_sum 'C30 H26 N2 O4 Pt2'
_chemical_formula_weight 868.71
_chemical_name_systematic
;
?
;
_space_group_IT_number 15
_symmetry_cell_setting monoclinic
_symmetry_space_group_name_Hall '-C 2yc'
_symmetry_space_group_name_H-M 'C 1 2/c 1'
_atom_sites_solution_hydrogens difmap
_atom_sites_solution_primary direct
_atom_sites_solution_secondary difmap
_audit_creation_method SHELXL-97
_cell_angle_alpha 90.00
_cell_angle_beta 103.333(2)
_cell_angle_gamma 90.00
_cell_formula_units_Z 4
_cell_length_a 11.8533(2)
_cell_length_b 9.92050(10)
_cell_length_c 22.5187(4)
_cell_measurement_reflns_used 15670
_cell_measurement_temperature 120(2)
_cell_measurement_theta_max 28.0
_cell_measurement_theta_min 2.71
_cell_volume 2576.62(7)
_computing_cell_refinement 'CrysAlis RED, Oxford Diffraction Ltd.,Version 1.171.35.11'
_computing_data_collection 'CrysAlis CCD, Oxford Diffraction Ltd.,Version 1.171.35.11'
_computing_data_reduction 'CrysAlis RED, Oxford Diffraction Ltd.,Version 1.171.35.11'
_computing_molecular_graphics 'MERCURY 2.4.5(CCDC, 2011)'
_computing_publication_material 'WINGX (Farrugia, 1999)'
_computing_structure_refinement 'SHELXL-97 (Sheldrick, 1997)'
_computing_structure_solution 'SIR-97_(Altomare & al., 1999)'
_diffrn_ambient_temperature 120(2)
_diffrn_detector_area_resol_mean 19.64
_diffrn_measured_fraction_theta_full 1.000
_diffrn_measured_fraction_theta_max 1.000
_diffrn_measurement_device_type 'CCD Saphire 3 Xcalibur'
_diffrn_measurement_method 'omega scan'
_diffrn_radiation_monochromator graphite
_diffrn_radiation_source 'fine-focus sealed tube'
_diffrn_radiation_type MoK\a
_diffrn_radiation_wavelength 0.71069
_diffrn_reflns_av_R_equivalents 0.0330
_diffrn_reflns_av_sigmaI/netI 0.0223
_diffrn_reflns_limit_h_max 15
_diffrn_reflns_limit_h_min -15
_diffrn_reflns_limit_k_max 12
_diffrn_reflns_limit_k_min -12
_diffrn_reflns_limit_l_max 28
_diffrn_reflns_limit_l_min -28
_diffrn_reflns_number 18028
_diffrn_reflns_theta_full 27.00
_diffrn_reflns_theta_max 27.00
_diffrn_reflns_theta_min 2.71
_exptl_absorpt_coefficient_mu 10.888
_exptl_absorpt_correction_T_max 0.33631
_exptl_absorpt_correction_T_min 0.15490
_exptl_absorpt_correction_type analytical
_exptl_absorpt_process_details 'Alcock(1970) crystallographic computing,p271'
_exptl_crystal_colour yellow
_exptl_crystal_density_diffrn 2.240
_exptl_crystal_density_method 'not measured'
_exptl_crystal_description prism
_exptl_crystal_F_000 1632
_exptl_crystal_size_max 0.234
_exptl_crystal_size_mid 0.189
_exptl_crystal_size_min 0.131
_refine_diff_density_max 1.258
_refine_diff_density_min -0.652
_refine_diff_density_rms 0.141
_refine_ls_extinction_method none
_refine_ls_goodness_of_fit_ref 1.046
_refine_ls_hydrogen_treatment constr
_refine_ls_matrix_type full
_refine_ls_number_parameters 173
_refine_ls_number_reflns 2815
_refine_ls_number_restraints 0
_refine_ls_restrained_S_all 1.046
_refine_ls_R_factor_all 0.0307
_refine_ls_R_factor_gt 0.0232
_refine_ls_shift/su_max 0.001
_refine_ls_shift/su_mean 0.000
_refine_ls_structure_factor_coef Fsqd
_refine_ls_weighting_details 'calc w=1/[\s^2^(Fo^2^)+(0.0390P)^2^+1.9847P] where P=(Fo^2^+2Fc^2^)/3'
_refine_ls_weighting_scheme calc
_refine_ls_wR_factor_gt 0.0586
_refine_ls_wR_factor_ref 0.0603
_reflns_number_gt 2385
_reflns_number_total 2815
_reflns_threshold_expression >2sigma(I)
_cod_data_source_file c3sc53442a.txt
_cod_data_source_block scs220
_cod_depositor_comments
;
The following automatic conversions were performed:

'_symmetry_cell_setting' value 'Monoclinic' changed to 'monoclinic'
according to
/usr/data/users/saulius/crontab/automatic-downloads/rss-feeds/RSC/lib/dictionaries/cif_core.dic
dictionary named 'cif_core.dic' version 2.4.2 from 2011-04-26.

Automatic conversion script
Id: cif_fix_values 2281 2013-09-26 08:29:07Z andrius 

 Adding full bibliography for 1514282--1514288.cif.
;
_cod_original_sg_symbol_H-M C2/c
_cod_database_code 1514288

loop_
_symmetry_equiv_pos_as_xyz
'x, y, z'
'-x, y, -z+1/2'
'x+1/2, y+1/2, z'
'-x+1/2, y+1/2, -z+1/2'
'-x, -y, -z'
'x, -y, z-1/2'
'-x+1/2, -y+1/2, -z'
'x+1/2, -y+1/2, z-1/2'

loop_
_atom_site_label
_atom_site_type_symbol
_atom_site_fract_x
_atom_site_fract_y
_atom_site_fract_z
_atom_site_U_iso_or_equiv
_atom_site_adp_type
_atom_site_occupancy
_atom_site_symmetry_multiplicity
_atom_site_calc_flag
_atom_site_refinement_flags
Pt1 Pt 0.106427(14) 0.096412(16) 0.588977(8) 0.02254(7) Uani 1 1 d .
N1 N 0.1333(3) -0.0388(4) 0.65633(17) 0.0222(8) Uani 1 1 d .
O1 O 0.1654(3) -0.0310(3) 0.52974(15) 0.0304(7) Uani 1 1 d .
O2 O 0.0730(3) 0.2437(3) 0.52711(14) 0.0275(7) Uani 1 1 d .
C1 C 0.1838(4) -0.1572(5) 0.6531(2) 0.0290(10) Uani 1 1 d .
H1 H 0.2047 -0.1814 0.6162 0.035 Uiso 1 1 calc R
C2 C 0.2071(4) -0.2466(5) 0.7015(2) 0.0312(11) Uani 1 1 d .
H2 H 0.2394 -0.3329 0.6975 0.037 Uiso 1 1 calc R
C3 C 0.1820(4) -0.2070(5) 0.7561(2) 0.0280(10) Uani 1 1 d .
H3 H 0.2008 -0.2641 0.7908 0.034 Uiso 1 1 calc R
C4 C 0.1289(4) -0.0826(4) 0.7596(2) 0.0226(9) Uani 1 1 d .
H4 H 0.1125 -0.0537 0.7969 0.027 Uiso 1 1 calc R
C5 C 0.1003(3) -0.0011(4) 0.7079(2) 0.0214(9) Uani 1 1 d .
C6 C 0.0439(4) 0.1339(4) 0.7030(2) 0.0221(9) Uani 1 1 d .
C7 C 0.0548(4) 0.2029(4) 0.6508(2) 0.0226(9) Uani 1 1 d .
C8 C 0.0367(4) 0.3441(5) 0.6489(2) 0.0273(10) Uani 1 1 d .
H8 H 0.0380 0.3928 0.6127 0.033 Uiso 1 1 calc R
C9 C 0.0176(4) 0.4102(4) 0.6986(2) 0.0298(10) Uani 1 1 d .
H9 H 0.0162 0.5060 0.6983 0.036 Uiso 1 1 calc R
C10 C 0.0000 0.3421(6) 0.7500 0.0251(13) Uani 1 2 d S
C11 C 0.0000 0.1968(6) 0.7500 0.0208(12) Uani 1 2 d S
C12 C 0.2299(5) -0.0977(5) 0.4433(3) 0.0390(12) Uani 1 1 d .
H12A H 0.2459 -0.1800 0.4679 0.059 Uiso 1 1 calc R
H12B H 0.3024 -0.0628 0.4354 0.059 Uiso 1 1 calc R
H12C H 0.1758 -0.1182 0.4044 0.059 Uiso 1 1 calc R
C13 C 0.1772(4) 0.0062(5) 0.4772(2) 0.0292(10) Uani 1 1 d .
C14 C 0.1470(4) 0.1302(5) 0.4503(2) 0.0327(11) Uani 1 1 d .
H14 H 0.1623 0.1436 0.4111 0.039 Uiso 1 1 calc R
C15 C 0.0965(4) 0.2376(5) 0.4743(2) 0.0280(10) Uani 1 1 d .
C16 C 0.0661(4) 0.3609(5) 0.4364(2) 0.0354(11) Uani 1 1 d .
H16A H 0.0315 0.4277 0.4590 0.053 Uiso 1 1 calc R
H16B H 0.0104 0.3377 0.3984 0.053 Uiso 1 1 calc R
H16C H 0.1363 0.3986 0.4269 0.053 Uiso 1 1 calc R

loop_
_atom_site_aniso_label
_atom_site_aniso_U_11
_atom_site_aniso_U_22
_atom_site_aniso_U_33
_atom_site_aniso_U_23
_atom_site_aniso_U_13
_atom_site_aniso_U_12
Pt1 0.02360(10) 0.02419(10) 0.02171(11) -0.00140(7) 0.00906(7) -0.00009(7)
N1 0.0260(19) 0.0190(17) 0.0225(19) -0.0010(15) 0.0077(15) 0.0017(14)
O1 0.0319(18) 0.0356(18) 0.0260(18) -0.0061(15) 0.0113(14) 0.0043(14)
O2 0.0295(16) 0.0282(17) 0.0272(18) 0.0027(13) 0.0113(14) 0.0003(13)
C1 0.026(2) 0.032(2) 0.029(3) -0.007(2) 0.006(2) 0.0053(19)
C2 0.031(3) 0.029(3) 0.032(3) -0.005(2) 0.005(2) 0.0097(19)
C3 0.021(2) 0.025(2) 0.036(3) 0.003(2) 0.0007(19) 0.0027(18)
C4 0.021(2) 0.020(2) 0.028(2) 0.0018(17) 0.0069(18) 0.0012(16)
C5 0.017(2) 0.022(2) 0.025(2) -0.0034(17) 0.0034(17) -0.0015(16)
C6 0.023(2) 0.019(2) 0.025(2) -0.0003(17) 0.0070(18) -0.0039(17)
C7 0.020(2) 0.026(2) 0.023(2) -0.0011(19) 0.0084(17) -0.0020(18)
C8 0.036(3) 0.020(2) 0.028(3) 0.0040(19) 0.013(2) 0.0011(19)
C9 0.039(3) 0.019(2) 0.034(3) 0.0052(19) 0.013(2) 0.0001(19)
C10 0.026(3) 0.019(3) 0.034(4) 0.000 0.014(3) 0.000
C11 0.021(3) 0.018(3) 0.024(3) 0.000 0.006(2) 0.000
C12 0.040(3) 0.048(3) 0.030(3) -0.006(2) 0.011(2) 0.010(2)
C13 0.025(2) 0.039(3) 0.025(2) -0.006(2) 0.0065(19) -0.0022(19)
C14 0.030(3) 0.045(3) 0.023(3) -0.005(2) 0.007(2) -0.009(2)
C15 0.024(2) 0.038(3) 0.021(2) 0.0004(19) 0.0039(18) -0.0055(19)
C16 0.037(3) 0.040(3) 0.028(3) 0.001(2) 0.007(2) 0.002(2)

loop_
_atom_type_symbol
_atom_type_description
_atom_type_scat_dispersion_real
_atom_type_scat_dispersion_imag
_atom_type_scat_source
C C 0.0033 0.0016 'International Tables Vol C Tables 4.2.6.8 and 6.1.1.4'
H H 0.0000 0.0000 'International Tables Vol C Tables 4.2.6.8 and 6.1.1.4'
N N 0.0061 0.0033 'International Tables Vol C Tables 4.2.6.8 and 6.1.1.4'
O O 0.0106 0.0060 'International Tables Vol C Tables 4.2.6.8 and 6.1.1.4'
Pt Pt -1.7033 8.3905 'International Tables Vol C Tables 4.2.6.8 and 6.1.1.4'

loop_
_geom_angle_atom_site_label_1
_geom_angle_atom_site_label_2
_geom_angle_atom_site_label_3
_geom_angle
_geom_angle_site_symmetry_1
C7 Pt1 N1 80.97(16) .
C7 Pt1 O2 93.29(16) .
N1 Pt1 O2 174.25(13) .
C7 Pt1 O1 174.46(15) .
N1 Pt1 O1 93.50(14) .
O2 Pt1 O1 92.24(13) .
C1 N1 C5 120.8(4) .
C1 N1 Pt1 123.2(3) .
C5 N1 Pt1 116.0(3) .
C13 O1 Pt1 123.1(3) .
C15 O2 Pt1 124.2(3) .
N1 C1 C2 122.3(4) .
N1 C1 H1 118.9 .
C2 C1 H1 118.9 .
C1 C2 C3 118.2(4) .
C1 C2 H2 120.9 .
C3 C2 H2 120.9 .
C2 C3 C4 119.5(4) .
C2 C3 H3 120.2 .
C4 C3 H3 120.2 .
C5 C4 C3 119.5(4) .
C5 C4 H4 120.3 .
C3 C4 H4 120.3 .
N1 C5 C4 119.4(4) .
N1 C5 C6 113.3(4) .
C4 C5 C6 127.1(4) .
C7 C6 C11 122.2(4) .
C7 C6 C5 112.2(4) .
C11 C6 C5 124.9(4) .
C6 C7 C8 118.0(4) .
C6 C7 Pt1 116.1(3) .
C8 C7 Pt1 125.6(3) .
C9 C8 C7 120.3(4) .
C9 C8 H8 119.8 .
C7 C8 H8 119.8 .
C8 C9 C10 122.2(4) .
C8 C9 H9 118.9 .
C10 C9 H9 118.9 .
C9 C10 C9 122.2(6) 2_556
C9 C10 C11 118.9(3) 2_556
C9 C10 C11 118.9(3) .
C6 C11 C6 128.1(5) 2_556
C6 C11 C10 115.9(3) 2_556
C6 C11 C10 115.9(3) .
C13 C12 H12A 109.5 .
C13 C12 H12B 109.5 .
H12A C12 H12B 109.5 .
C13 C12 H12C 109.5 .
H12A C12 H12C 109.5 .
H12B C12 H12C 109.5 .
O1 C13 C14 126.2(4) .
O1 C13 C12 114.8(4) .
C14 C13 C12 119.0(4) .
C13 C14 C15 127.0(5) .
C13 C14 H14 116.5 .
C15 C14 H14 116.5 .
O2 C15 C14 127.0(4) .
O2 C15 C16 114.7(4) .
C14 C15 C16 118.4(4) .
C15 C16 H16A 109.5 .
C15 C16 H16B 109.5 .
H16A C16 H16B 109.5 .
C15 C16 H16C 109.5 .
H16A C16 H16C 109.5 .
H16B C16 H16C 109.5 .

loop_
_geom_bond_atom_site_label_1
_geom_bond_atom_site_label_2
_geom_bond_distance
_geom_bond_site_symmetry_2
Pt1 C7 1.955(4) .
Pt1 N1 1.994(4) .
Pt1 O2 1.994(3) .
Pt1 O1 2.072(3) .
N1 C1 1.329(6) .
N1 C5 1.360(5) .
O1 C13 1.278(6) .
O2 C15 1.283(5) .
C1 C2 1.383(7) .
C1 H1 0.9500 .
C2 C3 1.386(7) .
C2 H2 0.9500 .
C3 C4 1.396(6) .
C3 H3 0.9500 .
C4 C5 1.393(6) .
C4 H4 0.9500 .
C5 C6 1.490(6) .
C6 C7 1.391(6) .
C6 C11 1.427(5) .
C7 C8 1.416(6) .
C8 C9 1.360(7) .
C8 H8 0.9500 .
C9 C10 1.398(6) .
C9 H9 0.9500 .
C10 C9 1.398(6) 2_556
C10 C11 1.442(8) .
C11 C6 1.427(5) 2_556
C12 C13 1.502(7) .
C12 H12A 0.9800 .
C12 H12B 0.9800 .
C12 H12C 0.9800 .
C13 C14 1.382(7) .
C14 C15 1.391(7) .
C14 H14 0.9500 .
C15 C16 1.488(7) .
C16 H16A 0.9800 .
C16 H16B 0.9800 .
C16 H16C 0.9800 .

loop_
_geom_torsion_atom_site_label_1
_geom_torsion_atom_site_label_2
_geom_torsion_atom_site_label_3
_geom_torsion_atom_site_label_4
_geom_torsion
_geom_torsion_site_symmetry_1
_geom_torsion_site_symmetry_4
C7 Pt1 N1 C1 -174.4(4) . .
O2 Pt1 N1 C1 -177.7(11) . .
O1 Pt1 N1 C1 5.3(4) . .
C7 Pt1 N1 C5 3.3(3) . .
O2 Pt1 N1 C5 0.1(15) . .
O1 Pt1 N1 C5 -177.0(3) . .
C7 Pt1 O1 C13 -171.4(14) . .
N1 Pt1 O1 C13 -174.5(3) . .
O2 Pt1 O1 C13 5.8(4) . .
C7 Pt1 O2 C15 175.6(3) . .
N1 Pt1 O2 C15 179(20) . .
O1 Pt1 O2 C15 -4.1(3) . .
C5 N1 C1 C2 -1.1(7) . .
Pt1 N1 C1 C2 176.5(3) . .
N1 C1 C2 C3 -3.5(7) . .
C1 C2 C3 C4 3.4(7) . .
C2 C3 C4 C5 1.0(6) . .
C1 N1 C5 C4 5.6(6) . .
Pt1 N1 C5 C4 -172.1(3) . .
C1 N1 C5 C6 -179.3(4) . .
Pt1 N1 C5 C6 2.9(5) . .
C3 C4 C5 N1 -5.6(6) . .
C3 C4 C5 C6 -179.9(4) . .
N1 C5 C6 C7 -10.4(5) . .
C4 C5 C6 C7 164.2(4) . .
N1 C5 C6 C11 179.3(4) . .
C4 C5 C6 C11 -6.1(7) . .
C11 C6 C7 C8 8.9(6) . .
C5 C6 C7 C8 -161.7(4) . .
C11 C6 C7 Pt1 -175.9(3) . .
C5 C6 C7 Pt1 13.5(5) . .
N1 Pt1 C7 C6 -9.5(3) . .
O2 Pt1 C7 C6 170.1(3) . .
O1 Pt1 C7 C6 -12.6(17) . .
N1 Pt1 C7 C8 165.3(4) . .
O2 Pt1 C7 C8 -15.1(4) . .
O1 Pt1 C7 C8 162.1(13) . .
C6 C7 C8 C9 4.6(7) . .
Pt1 C7 C8 C9 -170.1(4) . .
C7 C8 C9 C10 -8.4(7) . .
C8 C9 C10 C9 178.9(6) . 2_556
C8 C9 C10 C11 -1.1(6) . .
C7 C6 C11 C6 162.2(5) . 2_556
C5 C6 C11 C6 -28.4(3) . 2_556
C7 C6 C11 C10 -17.8(5) . .
C5 C6 C11 C10 151.6(3) . .
C9 C10 C11 C6 13.7(3) 2_556 2_556
C9 C10 C11 C6 -166.3(3) . 2_556
C9 C10 C11 C6 -166.3(3) 2_556 .
C9 C10 C11 C6 13.7(3) . .
Pt1 O1 C13 C14 -4.3(7) . .
Pt1 O1 C13 C12 175.4(3) . .
O1 C13 C14 C15 -1.0(8) . .
C12 C13 C14 C15 179.3(5) . .
Pt1 O2 C15 C14 0.8(7) . .
Pt1 O2 C15 C16 -178.7(3) . .
C13 C14 C15 O2 3.1(8) . .
C13 C14 C15 C16 -177.4(5) . .
